data_7030526
loop_
_publ_author_name
'Amoroso, Angelo J.'
'Edwards, Peter G.'
'Howard, Sian T.'
'Kariuki, Benson M.'
'Knight, James C.'
'Ooi, Liling'
'Malik, K. M. Abdul'
'Stratford, Lisa'
'Al-Sudani, A.-R. H.'

_publ_section_title
;
 The synthesis and coordination chemistry of a tris-8-aminoquinoline
 tripodal ligand
;
_journal_coden_ASTM DTARAF
_journal_issue 39
_journal_name_full 'Dalton Transactions'
_journal_page_first 8356
_journal_page_last 8362
_journal_paper_doi 10.1039/b909122j
_journal_year 2009
_chemical_formula_moiety 'C33 H33 Cd N7, 2(Cl O4), 2(C2 H3 N)'
_chemical_formula_sum 'C37 H39 Cd Cl2 N9 O8'
_chemical_formula_weight 921.07
_space_group_IT_number 2
_symmetry_cell_setting triclinic
_symmetry_space_group_name_Hall '-P 1'
_symmetry_space_group_name_H-M 'P -1'
_atom_sites_solution_hydrogens geom
_atom_sites_solution_primary direct
_atom_sites_solution_secondary difmap
_audit_creation_method SHELXL-97
_cell_angle_alpha 85.2158(7)
_cell_angle_beta 86.6217(7)
_cell_angle_gamma 64.5989(6)
_cell_formula_units_Z 2
_cell_length_a 11.5127(1)
_cell_length_b 12.0043(2)
_cell_length_c 15.6429(2)
_cell_measurement_reflns_used 7476
_cell_measurement_temperature 150(2)
_cell_measurement_theta_max 27.49
_cell_measurement_theta_min 3.12
_cell_volume 1945.44(5)
_computing_cell_refinement 'HKL Scalepack (Otwinowski & Minor, 1997)'
_computing_data_collection 'Collect (Nonius BV, 1997-2000)'
_computing_data_reduction 'HKL Denzo and Scalepack (Otwinowski & Minor, 1997)'
_computing_molecular_graphics 'Ortep-3 for Windows (Farrugia, 1997)'
_computing_publication_material 'WinGX publication routines (Farrugia, 1999)'
_computing_structure_refinement 'SHELXL-97 (Sheldrick, 1997)'
_computing_structure_solution 'Dirdif-99 (Beurskens et al., 1999)'
_diffrn_ambient_temperature 150(2)
_diffrn_measured_fraction_theta_full 0.992
_diffrn_measured_fraction_theta_max 0.992
_diffrn_measurement_device_type 'Bruker-Nonius KappaCCD'
_diffrn_measurement_method 'CCD scans'
_diffrn_radiation_monochromator graphite
_diffrn_radiation_source 'fine-focus sealed tube'
_diffrn_radiation_type MoK\a
_diffrn_radiation_wavelength 0.71073
_diffrn_reflns_av_R_equivalents 0.0784
_diffrn_reflns_av_sigmaI/netI 0.0565
_diffrn_reflns_limit_h_max 14
_diffrn_reflns_limit_h_min -14
_diffrn_reflns_limit_k_max 15
_diffrn_reflns_limit_k_min -15
_diffrn_reflns_limit_l_max 20
_diffrn_reflns_limit_l_min -19
_diffrn_reflns_number 38824
_diffrn_reflns_theta_full 27.49
_diffrn_reflns_theta_max 27.49
_diffrn_reflns_theta_min 3.12
_exptl_absorpt_coefficient_mu 0.763
_exptl_absorpt_correction_T_max 0.9415
_exptl_absorpt_correction_T_min 0.8941
_exptl_absorpt_correction_type empirical
_exptl_absorpt_process_details 'Sortav (Blessing 1995)'
_exptl_crystal_colour brown
_exptl_crystal_density_diffrn 1.572
_exptl_crystal_density_method 'not measured'
_exptl_crystal_description prism
_exptl_crystal_F_000 940
_exptl_crystal_size_max 0.15
_exptl_crystal_size_mid 0.12
_exptl_crystal_size_min 0.08
_refine_diff_density_max 1.201
_refine_diff_density_min -0.797
_refine_diff_density_rms 0.115
_refine_ls_extinction_method none
_refine_ls_goodness_of_fit_ref 0.988
_refine_ls_hydrogen_treatment constr
_refine_ls_matrix_type full
_refine_ls_number_parameters 516
_refine_ls_number_reflns 8866
_refine_ls_number_restraints 12
_refine_ls_restrained_S_all 1.053
_refine_ls_R_factor_all 0.0520
_refine_ls_R_factor_gt 0.0394
_refine_ls_shift/su_max 0.001
_refine_ls_shift/su_mean 0.000
_refine_ls_structure_factor_coef Fsqd
_refine_ls_weighting_details 'calc w=1/[\s^2^(Fo^2^)+(0.0453P)^2^+1.9570P] where P=(Fo^2^+2Fc^2^)/3'
_refine_ls_weighting_scheme calc
_refine_ls_wR_factor_gt 0.0922
_refine_ls_wR_factor_ref 0.0981
_reflns_number_gt 7476
_reflns_number_total 8866
_reflns_threshold_expression >2sigma(I)
_cod_duplicate_entry 7002368
_cod_data_source_file b909122j.txt
_cod_data_source_block 02LISA4
_cod_depositor_comments
;
The following automatic conversions were performed:

'_symmetry_cell_setting' value 'Triclinic' changed to 'triclinic'
according to
/usr/data/users/saulius/automatic-downloads/retrospective/RSC/lib/dictionaries/cif_core.dic
dictionary named 'cif_core.dic' version 2.4.2 from 2011-04-26.

Automatic conversion script
Id: cif_fix_values 2281 2013-09-26 08:29:07Z andrius 
;
_cod_original_cell_volume 1945.44(4)
_cod_original_sg_symbol_H-M P-1
_cod_database_code 7030526

loop_
_symmetry_equiv_pos_as_xyz
'x, y, z'
'-x, -y, -z'

loop_
_atom_site_label
_atom_site_type_symbol
_atom_site_fract_x
_atom_site_fract_y
_atom_site_fract_z
_atom_site_U_iso_or_equiv
_atom_site_adp_type
_atom_site_occupancy
_atom_site_symmetry_multiplicity
_atom_site_calc_flag
_atom_site_refinement_flags
Cd1 Cd 0.327013(18) 0.452946(18) 0.218333(12) 0.01917(7) Uani 1 1 d .
N1 N 0.1775(2) 0.6194(2) 0.30102(15) 0.0216(5) Uani 1 1 d .
N2 N 0.1483(2) 0.4093(2) 0.26319(15) 0.0213(5) Uani 1 1 d .
H2n H 0.1794 0.3286 0.2870 0.026 Uiso 1 1 calc R
N3 N 0.2709(2) 0.3781(2) 0.09038(15) 0.0239(5) Uani 1 1 d .
N4 N 0.4974(2) 0.2445(2) 0.19658(15) 0.0232(5) Uani 1 1 d .
H4 H 0.5684 0.2558 0.1741 0.028 Uiso 1 1 calc R
N5 N 0.4315(2) 0.3528(2) 0.35326(15) 0.0224(5) Uani 1 1 d .
N6 N 0.2629(2) 0.6248(2) 0.10303(15) 0.0249(5) Uani 1 1 d .
H6n H 0.1747 0.6729 0.1073 0.030 Uiso 1 1 calc R
N7 N 0.4816(2) 0.5379(2) 0.19990(15) 0.0237(5) Uani 1 1 d .
C1 C 0.1870(3) 0.7226(3) 0.3153(2) 0.0279(7) Uani 1 1 d .
H1 H 0.2554 0.7369 0.2875 0.033 Uiso 1 1 calc R
C2 C 0.1017(3) 0.8114(3) 0.3689(2) 0.0329(7) Uani 1 1 d .
H2 H 0.1120 0.8844 0.3763 0.039 Uiso 1 1 calc R
C3 C 0.0041(3) 0.7921(3) 0.4101(2) 0.0304(7) Uani 1 1 d .
H3 H -0.0536 0.8510 0.4474 0.037 Uiso 1 1 calc R
C4 C -0.0112(3) 0.6840(3) 0.39720(18) 0.0244(6) Uani 1 1 d .
C5 C -0.1085(3) 0.6565(3) 0.43965(19) 0.0268(6) Uani 1 1 d .
H5 H -0.1683 0.7127 0.4777 0.032 Uiso 1 1 calc R
C6 C -0.1165(3) 0.5494(3) 0.42607(19) 0.0285(7) Uani 1 1 d .
H6 H -0.1812 0.5306 0.4553 0.034 Uiso 1 1 calc R
C7 C -0.0297(3) 0.4666(3) 0.36917(19) 0.0256(6) Uani 1 1 d .
H7 H -0.0365 0.3922 0.3606 0.031 Uiso 1 1 calc R
C8 C 0.0645(3) 0.4908(3) 0.32565(18) 0.0211(6) Uani 1 1 d .
C9 C 0.0781(3) 0.5998(3) 0.34042(17) 0.0207(6) Uani 1 1 d .
C10 C 0.0781(3) 0.4183(3) 0.18442(19) 0.0266(6) Uani 1 1 d .
H10A H 0.0386 0.5051 0.1607 0.032 Uiso 1 1 calc R
H10B H 0.0084 0.3918 0.1987 0.032 Uiso 1 1 calc R
C11 C 0.1698(3) 0.3370(3) 0.1182(2) 0.0286(7) Uani 1 1 d .
H11A H 0.2106 0.2507 0.1429 0.034 Uiso 1 1 calc R
H11B H 0.1209 0.3387 0.0678 0.034 Uiso 1 1 calc R
C12 C 0.3879(3) 0.2744(3) 0.05955(19) 0.0286(7) Uani 1 1 d .
H12A H 0.4445 0.3080 0.0284 0.034 Uiso 1 1 calc R
H12B H 0.3630 0.2306 0.0184 0.034 Uiso 1 1 calc R
C13 C 0.4630(3) 0.1823(3) 0.13104(19) 0.0301(7) Uani 1 1 d .
H13A H 0.4105 0.1413 0.1584 0.036 Uiso 1 1 calc R
H13B H 0.5423 0.1180 0.1066 0.036 Uiso 1 1 calc R
C14 C 0.5386(3) 0.1689(3) 0.27523(19) 0.0233(6) Uani 1 1 d .
C15 C 0.6094(3) 0.0432(3) 0.2765(2) 0.0313(7) Uani 1 1 d .
H15 H 0.6353 0.0043 0.2238 0.038 Uiso 1 1 calc R
C16 C 0.6443(3) -0.0293(3) 0.3543(2) 0.0346(8) Uani 1 1 d .
H16 H 0.6908 -0.1164 0.3534 0.041 Uiso 1 1 calc R
C17 C 0.6125(3) 0.0237(3) 0.4305(2) 0.0315(7) Uani 1 1 d .
H17 H 0.6368 -0.0264 0.4825 0.038 Uiso 1 1 calc R
C18 C 0.5429(3) 0.1539(3) 0.43276(19) 0.0253(6) Uani 1 1 d .
C19 C 0.5128(3) 0.2152(3) 0.5098(2) 0.0290(7) Uani 1 1 d .
H19 H 0.5384 0.1694 0.5633 0.035 Uiso 1 1 calc R
C20 C 0.4468(3) 0.3404(3) 0.5068(2) 0.0312(7) Uani 1 1 d .
H20 H 0.4281 0.3833 0.5578 0.037 Uiso 1 1 calc R
C21 C 0.4065(3) 0.4055(3) 0.42691(19) 0.0266(6) Uani 1 1 d .
H21 H 0.3584 0.4926 0.4260 0.032 Uiso 1 1 calc R
C22 C 0.5032(3) 0.2272(3) 0.35429(18) 0.0210(6) Uani 1 1 d .
C23 C 0.2247(3) 0.4789(3) 0.02213(19) 0.0287(7) Uani 1 1 d .
H23A H 0.1312 0.5291 0.0309 0.034 Uiso 1 1 calc R
H23B H 0.2383 0.4429 -0.0343 0.034 Uiso 1 1 calc R
C24 C 0.2937(3) 0.5613(3) 0.02182(19) 0.0294(7) Uani 1 1 d .
H24A H 0.3877 0.5111 0.0161 0.035 Uiso 1 1 calc R
H24B H 0.2663 0.6231 -0.0276 0.035 Uiso 1 1 calc R
C25 C 0.3290(3) 0.7012(3) 0.11001(18) 0.0242(6) Uani 1 1 d .
C26 C 0.2861(3) 0.8189(3) 0.0724(2) 0.0315(7) Uani 1 1 d .
H26 H 0.2109 0.8511 0.0392 0.038 Uiso 1 1 calc R
C27 C 0.3512(3) 0.8932(3) 0.0819(2) 0.0356(8) Uani 1 1 d .
H27 H 0.3187 0.9749 0.0561 0.043 Uiso 1 1 calc R
C28 C 0.4604(3) 0.8481(3) 0.1278(2) 0.0339(8) Uani 1 1 d .
H28 H 0.5039 0.8987 0.1337 0.041 Uiso 1 1 calc R
C29 C 0.5099(3) 0.7272(3) 0.16688(19) 0.0283(7) Uani 1 1 d .
C30 C 0.6234(3) 0.6748(3) 0.2148(2) 0.0345(8) Uani 1 1 d .
H30 H 0.6718 0.7208 0.2210 0.041 Uiso 1 1 calc R
C31 C 0.6629(3) 0.5591(4) 0.2518(2) 0.0370(8) Uani 1 1 d .
H31 H 0.7404 0.5222 0.2827 0.044 Uiso 1 1 calc R
C32 C 0.5878(3) 0.4937(3) 0.2441(2) 0.0304(7) Uani 1 1 d .
H32 H 0.6152 0.4136 0.2723 0.036 Uiso 1 1 calc R
C33 C 0.4423(3) 0.6533(3) 0.15894(18) 0.0225(6) Uani 1 1 d .
N8 N -0.2280(3) 0.2237(3) 0.1647(2) 0.0532(9) Uani 1 1 d .
C34 C -0.1266(4) 0.1497(4) 0.1554(2) 0.0411(8) Uani 1 1 d .
C35 C 0.0042(4) 0.0562(4) 0.1424(3) 0.0666(14) Uani 1 1 d .
H35A H 0.0274 0.0552 0.0810 0.100 Uiso 1 1 calc R
H35B H 0.0097 -0.0251 0.1634 0.100 Uiso 1 1 calc R
H35C H 0.0637 0.0755 0.1739 0.100 Uiso 1 1 calc R
N9 N -0.2696(3) 0.3627(3) 0.4298(2) 0.0449(8) Uani 1 1 d .
C36 C -0.2167(3) 0.2617(3) 0.4158(2) 0.0312(7) Uani 1 1 d .
C37 C -0.1492(3) 0.1319(3) 0.3993(2) 0.0385(8) Uani 1 1 d .
H37A H -0.0592 0.1123 0.3836 0.058 Uiso 1 1 calc R
H37B H -0.1899 0.1143 0.3520 0.058 Uiso 1 1 calc R
H37C H -0.1531 0.0814 0.4510 0.058 Uiso 1 1 calc R
Cl1 Cl 0.21548(7) 0.08624(7) 0.34295(5) 0.02985(17) Uani 1 1 d .
O1 O 0.1687(2) 0.0443(2) 0.41944(15) 0.0424(6) Uani 1 1 d .
O2 O 0.3014(4) -0.0177(3) 0.3001(2) 0.0880(12) Uani 1 1 d .
O3 O 0.1083(3) 0.1619(3) 0.29007(19) 0.0573(8) Uani 1 1 d .
O4 O 0.2778(3) 0.1601(3) 0.3661(2) 0.0541(8) Uani 1 1 d .
Cl2 Cl -0.12123(8) 0.80705(8) 0.10410(6) 0.0394(2) Uani 1 1 d .
O5 O -0.1450(5) 0.7015(5) 0.0915(3) 0.1087(16) Uani 1 1 d .
O6 O -0.0178(4) 0.7948(5) 0.0509(4) 0.1258(19) Uani 1 1 d .
O7 O -0.0957(5) 0.8030(4) 0.1913(3) 0.1191(16) Uani 1 1 d U
O8 O -0.2293(4) 0.9102(4) 0.0837(3) 0.1228(16) Uani 1 1 d U

loop_
_atom_site_aniso_label
_atom_site_aniso_U_11
_atom_site_aniso_U_22
_atom_site_aniso_U_33
_atom_site_aniso_U_23
_atom_site_aniso_U_13
_atom_site_aniso_U_12
Cd1 0.01628(11) 0.01981(12) 0.01993(11) 0.00036(8) -0.00012(7) -0.00662(9)
N1 0.0204(12) 0.0204(12) 0.0225(12) -0.0007(10) 0.0011(9) -0.0076(10)
N2 0.0184(12) 0.0206(12) 0.0236(12) -0.0023(10) 0.0002(9) -0.0070(10)
N3 0.0232(13) 0.0234(13) 0.0228(12) -0.0015(10) 0.0010(10) -0.0078(11)
N4 0.0197(12) 0.0226(13) 0.0241(12) -0.0006(10) 0.0006(9) -0.0064(10)
N5 0.0155(11) 0.0253(13) 0.0248(12) 0.0004(10) 0.0010(9) -0.0078(10)
N6 0.0197(12) 0.0256(13) 0.0254(13) 0.0014(10) -0.0009(10) -0.0063(11)
N7 0.0181(12) 0.0260(13) 0.0262(12) 0.0022(10) 0.0010(10) -0.0094(11)
C1 0.0324(17) 0.0243(16) 0.0287(16) -0.0006(13) 0.0023(13) -0.0141(14)
C2 0.0386(19) 0.0213(16) 0.0372(18) -0.0046(14) 0.0010(14) -0.0110(14)
C3 0.0336(17) 0.0217(16) 0.0273(16) -0.0048(13) 0.0007(13) -0.0032(14)
C4 0.0216(15) 0.0240(15) 0.0205(14) -0.0004(12) -0.0023(11) -0.0030(12)
C5 0.0186(14) 0.0297(17) 0.0237(15) -0.0024(13) 0.0004(11) -0.0023(13)
C6 0.0182(15) 0.0392(19) 0.0251(15) 0.0001(13) 0.0016(11) -0.0101(14)
C7 0.0200(14) 0.0299(16) 0.0265(15) 0.0001(13) -0.0014(11) -0.0104(13)
C8 0.0142(13) 0.0250(15) 0.0214(14) 0.0004(12) -0.0020(10) -0.0058(12)
C9 0.0186(14) 0.0225(15) 0.0180(13) 0.0019(11) -0.0014(10) -0.0063(12)
C10 0.0216(15) 0.0341(17) 0.0264(15) -0.0054(13) -0.0011(12) -0.0135(14)
C11 0.0298(16) 0.0336(18) 0.0271(15) -0.0080(13) 0.0025(12) -0.0175(14)
C12 0.0301(16) 0.0292(17) 0.0226(15) -0.0058(13) 0.0018(12) -0.0086(14)
C13 0.0335(17) 0.0262(17) 0.0260(15) -0.0077(13) 0.0023(13) -0.0077(14)
C14 0.0191(14) 0.0223(15) 0.0273(15) 0.0022(12) -0.0028(11) -0.0080(12)
C15 0.0292(17) 0.0250(16) 0.0370(18) -0.0026(14) -0.0068(13) -0.0082(14)
C16 0.0333(18) 0.0193(16) 0.048(2) 0.0058(14) -0.0131(15) -0.0084(14)
C17 0.0291(17) 0.0280(17) 0.0380(18) 0.0132(14) -0.0127(13) -0.0141(14)
C18 0.0185(14) 0.0305(17) 0.0280(15) 0.0077(13) -0.0042(11) -0.0127(13)
C19 0.0202(15) 0.0387(19) 0.0253(15) 0.0078(13) -0.0024(12) -0.0114(14)
C20 0.0208(15) 0.041(2) 0.0253(15) -0.0029(14) 0.0018(12) -0.0074(14)
C21 0.0209(15) 0.0285(16) 0.0253(15) -0.0015(13) 0.0024(12) -0.0061(13)
C22 0.0136(13) 0.0229(15) 0.0267(14) 0.0028(12) -0.0014(11) -0.0087(12)
C23 0.0308(16) 0.0314(17) 0.0220(14) 0.0028(13) -0.0073(12) -0.0114(14)
C24 0.0348(17) 0.0326(18) 0.0197(14) 0.0031(13) -0.0016(12) -0.0141(15)
C25 0.0248(15) 0.0248(15) 0.0207(14) 0.0000(12) 0.0029(11) -0.0090(13)
C26 0.0328(17) 0.0289(17) 0.0253(15) 0.0003(13) 0.0036(13) -0.0071(14)
C27 0.046(2) 0.0202(16) 0.0349(18) -0.0008(14) 0.0084(15) -0.0103(15)
C28 0.048(2) 0.0269(17) 0.0325(17) -0.0072(14) 0.0107(15) -0.0222(16)
C29 0.0329(17) 0.0306(17) 0.0239(15) -0.0049(13) 0.0101(12) -0.0168(14)
C30 0.0372(18) 0.049(2) 0.0308(17) -0.0050(15) 0.0029(14) -0.0309(17)
C31 0.0280(17) 0.055(2) 0.0344(17) 0.0045(16) -0.0062(13) -0.0243(17)
C32 0.0226(16) 0.0369(18) 0.0299(16) 0.0071(14) -0.0045(12) -0.0123(14)
C33 0.0220(14) 0.0240(15) 0.0216(14) -0.0024(12) 0.0041(11) -0.0102(12)
N8 0.0352(19) 0.052(2) 0.056(2) 0.0078(17) 0.0092(15) -0.0067(17)
C34 0.039(2) 0.045(2) 0.0377(19) -0.0028(17) -0.0019(16) -0.0161(19)
C35 0.040(2) 0.060(3) 0.082(3) -0.028(3) -0.013(2) 0.001(2)
N9 0.0451(19) 0.0378(19) 0.054(2) 0.0023(15) -0.0082(15) -0.0200(16)
C36 0.0258(16) 0.036(2) 0.0352(17) 0.0076(15) -0.0030(13) -0.0180(15)
C37 0.0276(17) 0.0326(19) 0.054(2) -0.0002(16) 0.0006(15) -0.0119(15)
Cl1 0.0309(4) 0.0288(4) 0.0309(4) 0.0006(3) 0.0026(3) -0.0146(3)
O1 0.0511(16) 0.0564(17) 0.0328(13) 0.0031(12) 0.0006(11) -0.0367(14)
O2 0.091(3) 0.069(2) 0.082(2) -0.036(2) 0.041(2) -0.013(2)
O3 0.070(2) 0.0580(18) 0.0579(17) 0.0258(14) -0.0358(15) -0.0419(16)
O4 0.0458(16) 0.0503(17) 0.081(2) 0.0202(15) -0.0210(14) -0.0359(14)
Cl2 0.0297(4) 0.0399(5) 0.0404(5) -0.0061(4) -0.0126(3) -0.0050(4)
O5 0.164(4) 0.142(4) 0.079(3) -0.017(3) 0.001(3) -0.119(4)
O6 0.057(2) 0.134(4) 0.183(5) -0.007(4) 0.038(3) -0.044(3)
O7 0.159(3) 0.109(3) 0.078(2) -0.002(2) -0.073(2) -0.038(2)
O8 0.091(3) 0.106(3) 0.085(2) 0.001(2) -0.011(2) 0.040(2)

loop_
_atom_type_symbol
_atom_type_description
_atom_type_scat_dispersion_real
_atom_type_scat_dispersion_imag
_atom_type_scat_source
C C 0.0033 0.0016 'International Tables Vol C Tables 4.2.6.8 and 6.1.1.4'
H H 0.0000 0.0000 'International Tables Vol C Tables 4.2.6.8 and 6.1.1.4'
N N 0.0061 0.0033 'International Tables Vol C Tables 4.2.6.8 and 6.1.1.4'
O O 0.0106 0.0060 'International Tables Vol C Tables 4.2.6.8 and 6.1.1.4'
Cl Cl 0.1484 0.1585 'International Tables Vol C Tables 4.2.6.8 and 6.1.1.4'
Cd Cd -0.8075 1.2024 'International Tables Vol C Tables 4.2.6.8 and 6.1.1.4'

loop_
_geom_angle_atom_site_label_1
_geom_angle_atom_site_label_2
_geom_angle_atom_site_label_3
_geom_angle
N2 Cd1 N7 164.86(8)
N2 Cd1 N1 71.20(8)
N7 Cd1 N1 93.96(8)
N2 Cd1 N5 89.44(8)
N7 Cd1 N5 86.81(8)
N1 Cd1 N5 87.32(8)
N2 Cd1 N4 101.83(8)
N7 Cd1 N4 90.51(8)
N1 Cd1 N4 155.64(8)
N5 Cd1 N4 69.01(8)
N2 Cd1 N3 74.52(8)
N7 Cd1 N3 118.10(8)
N1 Cd1 N3 124.90(8)
N5 Cd1 N3 134.10(8)
N4 Cd1 N3 72.68(8)
N2 Cd1 N6 110.49(8)
N7 Cd1 N6 68.70(8)
N1 Cd1 N6 80.96(8)
N5 Cd1 N6 151.83(8)
N4 Cd1 N6 122.76(8)
N3 Cd1 N6 72.32(8)
C1 N1 C9 117.9(2)
C1 N1 Cd1 126.55(19)
C9 N1 Cd1 115.42(18)
C8 N2 C10 111.1(2)
C8 N2 Cd1 113.44(17)
C10 N2 Cd1 106.50(17)
C12 N3 C11 111.1(2)
C12 N3 C23 109.6(2)
C11 N3 C23 111.1(2)
C12 N3 Cd1 108.13(17)
C11 N3 Cd1 107.06(16)
C23 N3 Cd1 109.77(17)
C14 N4 C13 112.8(2)
C14 N4 Cd1 113.42(17)
C13 N4 Cd1 111.88(17)
C21 N5 C22 118.0(3)
C21 N5 Cd1 124.9(2)
C22 N5 Cd1 116.00(18)
C25 N6 C24 113.2(2)
C25 N6 Cd1 111.38(17)
C24 N6 Cd1 104.43(18)
C32 N7 C33 118.3(3)
C32 N7 Cd1 122.3(2)
C33 N7 Cd1 117.25(18)
N1 C1 C2 123.6(3)
C3 C2 C1 119.2(3)
C2 C3 C4 119.7(3)
C5 C4 C3 122.7(3)
C5 C4 C9 119.9(3)
C3 C4 C9 117.3(3)
C6 C5 C4 120.0(3)
C5 C6 C7 120.4(3)
C8 C7 C6 121.4(3)
C7 C8 C9 119.6(3)
C7 C8 N2 121.2(3)
C9 C8 N2 119.2(2)
N1 C9 C4 122.1(3)
N1 C9 C8 119.2(2)
C4 C9 C8 118.6(3)
N2 C10 C11 110.0(2)
N3 C11 C10 111.8(2)
N3 C12 C13 113.5(2)
N4 C13 C12 111.0(3)
C15 C14 C22 119.1(3)
C15 C14 N4 122.4(3)
C22 C14 N4 118.5(3)
C14 C15 C16 121.3(3)
C17 C16 C15 120.8(3)
C16 C17 C18 120.2(3)
C19 C18 C17 122.8(3)
C19 C18 C22 117.9(3)
C17 C18 C22 119.2(3)
C20 C19 C18 119.4(3)
C19 C20 C21 119.0(3)
N5 C21 C20 124.0(3)
N5 C22 C14 119.3(3)
N5 C22 C18 121.5(3)
C14 C22 C18 119.3(3)
N3 C23 C24 111.7(2)
N6 C24 C23 109.3(2)
C26 C25 C33 118.9(3)
C26 C25 N6 122.7(3)
C33 C25 N6 118.4(3)
C25 C26 C27 121.5(3)
C28 C27 C26 120.2(3)
C27 C28 C29 120.8(3)
C28 C29 C30 123.4(3)
C28 C29 C33 119.0(3)
C30 C29 C33 117.6(3)
C31 C30 C29 119.7(3)
C30 C31 C32 119.3(3)
N7 C32 C31 123.4(3)
N7 C33 C25 118.8(3)
N7 C33 C29 121.5(3)
C25 C33 C29 119.6(3)
N8 C34 C35 178.9(5)
N9 C36 C37 179.2(4)
O2 Cl1 O1 108.5(2)
O2 Cl1 O4 111.5(2)
O1 Cl1 O4 108.44(16)
O2 Cl1 O3 110.8(2)
O1 Cl1 O3 108.83(17)
O4 Cl1 O3 108.78(16)
O8 Cl2 O6 113.1(3)
O8 Cl2 O7 109.7(3)
O6 Cl2 O7 113.0(3)
O8 Cl2 O5 108.0(3)
O6 Cl2 O5 105.2(3)
O7 Cl2 O5 107.6(3)

loop_
_geom_bond_atom_site_label_1
_geom_bond_atom_site_label_2
_geom_bond_distance
Cd1 N2 2.385(2)
Cd1 N7 2.395(2)
Cd1 N1 2.418(2)
Cd1 N5 2.446(2)
Cd1 N4 2.465(2)
Cd1 N3 2.486(2)
Cd1 N6 2.507(2)
N1 C1 1.327(4)
N1 C9 1.366(4)
N2 C8 1.443(4)
N2 C10 1.485(4)
N3 C12 1.477(4)
N3 C11 1.478(4)
N3 C23 1.479(4)
N4 C14 1.441(4)
N4 C13 1.481(4)
N5 C21 1.318(4)
N5 C22 1.373(4)
N6 C25 1.434(4)
N6 C24 1.482(4)
N7 C32 1.318(4)
N7 C33 1.372(4)
C1 C2 1.399(4)
C2 C3 1.359(5)
C3 C4 1.414(4)
C4 C5 1.413(4)
C4 C9 1.421(4)
C5 C6 1.363(5)
C6 C7 1.403(4)
C7 C8 1.370(4)
C8 C9 1.422(4)
C10 C11 1.515(4)
C12 C13 1.519(4)
C14 C15 1.373(4)
C14 C22 1.423(4)
C15 C16 1.408(5)
C16 C17 1.353(5)
C17 C18 1.420(5)
C18 C19 1.412(4)
C18 C22 1.425(4)
C19 C20 1.361(5)
C20 C21 1.407(4)
C23 C24 1.511(4)
C25 C26 1.373(4)
C25 C33 1.421(4)
C26 C27 1.409(5)
C27 C28 1.359(5)
C28 C29 1.410(5)
C29 C30 1.414(5)
C29 C33 1.425(4)
C30 C31 1.352(5)
C31 C32 1.410(5)
N8 C34 1.133(5)
C34 C35 1.457(6)
N9 C36 1.133(5)
C36 C37 1.451(5)
Cl1 O2 1.410(3)
Cl1 O1 1.425(2)
Cl1 O4 1.436(3)
Cl1 O3 1.437(3)
Cl2 O8 1.357(4)
Cl2 O6 1.373(4)
Cl2 O7 1.405(4)
Cl2 O5 1.436(4)
